data_1536835
loop_
_publ_author_name
'Yoshiasa, A.'
'Borrmann, H.'
'Simon, A.'

_publ_section_title
;
 Synthesis, structure and spin-crossover transition of the cluster
 compound Nb6I11-xBrx (0<= x<= 2.7)
;
_journal_name_full 'Zeitschrift fuer Anorganische und Allgemeine Chemie'
_journal_page_first 1329
_journal_page_last 1338
_journal_volume 620
_journal_year 1994
_chemical_formula_sum 'Br2.3 I8.7 Nb6'
_chemical_name_systematic 'Nb6 I8.7 Br2.3'
_space_group_IT_number 56
_symmetry_space_group_name_Hall '-P 2ab 2ac'
_symmetry_space_group_name_H-M 'P c c n'
_cell_angle_alpha 90
_cell_angle_beta 90
_cell_angle_gamma 90
_cell_formula_units_Z 4
_cell_length_a 11.167
_cell_length_b 15.091
_cell_length_c 13.431
_cell_volume 2263.408
_citation_journal_id_ASTM ZAACAB
_cod_data_source_file Yoshiasa_ZAACAB_1994_431.cif
_cod_data_source_block Br2.3I8.7Nb6
_cod_database_code 1536835

loop_
_symmetry_equiv_pos_as_xyz
x,y,z
-x+1/2,-y+1/2,z
x+1/2,-y,-z+1/2
-x,y+1/2,-z+1/2
-x,-y,-z
x-1/2,y-1/2,-z
-x-1/2,y,z-1/2
x,-y-1/2,z-1/2

loop_
_atom_site_label
_atom_site_type_symbol
_atom_site_fract_x
_atom_site_fract_y
_atom_site_fract_z
_atom_site_occupancy
_atom_site_U_iso_or_equiv
I4 I-1 0.30556 -0.00305 -0.06381 1 0.0
Nb1 Nb+1 0.10164 0.10481 -0.02465 1 0.0
Br1 Br-1 -0.193 0.136 0.284 0.7667 0.0
I2 I-1 0.0248 0.11172 -0.22769 1 0.0
Nb2 Nb+1 0.13608 -0.05231 0.08143 1 0.0
I5 I-1 -0.1616 0.1262 0.3081 0.2333 0.0
I3 I-1 -0.09353 0.21518 0.02441 1 0.0
Br2 Br-1 0.25 0.25 -0.048 0.7667 0.0
Nb3 Nb+1 -0.07031 0.05096 0.12532 1 0.0
I6 I-1 0.25 0.25 -0.0816 0.2333 0.0
I1 I-1 0.15895 0.11435 0.17936 1 0.0
